data_1557075
loop_
_publ_author_name
'Art\'us Su\`arez, Llu\'is'
'Jayarathne, Upul'
'Balcells, David'
'Bernskoetter, Wesley H.'
'Hazari, Nilay'
'Jaraiz, Mart\'in'
'Nova, Ainara'

_publ_section_title
;
 Rational selection of co-catalysts for the deaminative hydrogenation of
 amides.
;
_journal_issue 8
_journal_name_full 'Chemical science'
_journal_page_first 2225
_journal_page_last 2230
_journal_paper_doi 10.1039/c9sc03812d
_journal_volume 11
_journal_year 2020
_chemical_formula_moiety 'C36 H36 N2 O2 P2 Ru, 3(C4 H8 O), C7 H7 N O'
_chemical_formula_sum 'C55 H67 N3 O6 P2 Ru'
_chemical_formula_weight 1029.12
_space_group_crystal_system monoclinic
_space_group_IT_number 14
_space_group_name_Hall '-P 2yn'
_space_group_name_H-M_alt 'P 1 21/n 1'
_atom_sites_solution_hydrogens mixed
_audit_creation_date 2018-12-06
_audit_creation_method
;
Olex2 1.2
(compiled 2018.05.29 svn.r3508 for OlexSys, GUI svn.r5506)
;
_audit_update_record
;
2019-07-25 deposited with the CCDC.	2020-01-20 downloaded from the CCDC.
;
_cell_angle_alpha 90
_cell_angle_beta 92.113(2)
_cell_angle_gamma 90
_cell_formula_units_Z 4
_cell_length_a 17.5623(6)
_cell_length_b 13.9340(4)
_cell_length_c 20.8795(7)
_cell_measurement_reflns_used 9014
_cell_measurement_temperature 100
_cell_measurement_theta_max 32.63
_cell_measurement_theta_min 3.15
_cell_volume 5106.0(3)
_computing_molecular_graphics 'Olex2 (Dolomanov et al., 2009)'
_computing_publication_material 'Olex2 (Dolomanov et al., 2009)'
_computing_structure_refinement 'ShelXL (Sheldrick, 2015)'
_computing_structure_solution 'SHELXT 2014/5 (Sheldrick, 2014)'
_diffrn_ambient_temperature 100
_diffrn_measured_fraction_theta_full 0.999
_diffrn_measured_fraction_theta_max 0.998
_diffrn_measurement_device_type 'Bruker APEX II area detector'
_diffrn_measurement_method 'omega and phi scans'
_diffrn_radiation_monochromator graphite
_diffrn_radiation_type MoK\a
_diffrn_radiation_wavelength 0.71073
_diffrn_reflns_av_R_equivalents 0.0683
_diffrn_reflns_av_unetI/netI 0.0334
_diffrn_reflns_Laue_measured_fraction_full 0.999
_diffrn_reflns_Laue_measured_fraction_max 0.998
_diffrn_reflns_limit_h_max 26
_diffrn_reflns_limit_h_min -26
_diffrn_reflns_limit_k_max 21
_diffrn_reflns_limit_k_min -21
_diffrn_reflns_limit_l_max 31
_diffrn_reflns_limit_l_min -31
_diffrn_reflns_number 249738
_diffrn_reflns_point_group_measured_fraction_full 0.999
_diffrn_reflns_point_group_measured_fraction_max 0.998
_diffrn_reflns_theta_full 25.242
_diffrn_reflns_theta_max 32.747
_diffrn_reflns_theta_min 1.488
_diffrn_source 'Sealed Source Mo with TRIUMPH optics'
_diffrn_standards_number 0
_exptl_absorpt_coefficient_mu 0.422
_exptl_absorpt_correction_T_max 0.7465
_exptl_absorpt_correction_T_min 0.6660
_exptl_absorpt_correction_type multi-scan
_exptl_absorpt_process_details 'Bruker AXScale'
_exptl_crystal_colour 'light brown'
_exptl_crystal_colour_modifier light
_exptl_crystal_colour_primary brown
_exptl_crystal_density_diffrn 1.339
_exptl_crystal_description irregular
_exptl_crystal_F_000 2160
_exptl_crystal_size_max 0.32
_exptl_crystal_size_mid 0.26
_exptl_crystal_size_min 0.23
_refine_diff_density_max 3.209
_refine_diff_density_min -1.501
_refine_diff_density_rms 0.126
_refine_ls_extinction_method none
_refine_ls_goodness_of_fit_ref 1.169
_refine_ls_hydrogen_treatment mixed
_refine_ls_matrix_type full
_refine_ls_number_parameters 613
_refine_ls_number_reflns 18813
_refine_ls_number_restraints 0
_refine_ls_restrained_S_all 1.169
_refine_ls_R_factor_all 0.0874
_refine_ls_R_factor_gt 0.0631
_refine_ls_shift/su_max 0.001
_refine_ls_shift/su_mean 0.000
_refine_ls_structure_factor_coef Fsqd
_refine_ls_weighting_details 'w=1/[\s^2^(Fo^2^)+(0.0535P)^2^+15.2897P] where P=(Fo^2^+2Fc^2^)/3'
_refine_ls_weighting_scheme calc
_refine_ls_wR_factor_gt 0.1484
_refine_ls_wR_factor_ref 0.1638
_reflns_Friedel_coverage 0.000
_reflns_number_gt 14781
_reflns_number_total 18813
_reflns_threshold_expression 'I > 2\s(I)'
_cod_data_source_file c9sc03812d2.cif
_cod_data_source_block s1_a
_cod_depositor_comments
;Adding full bibliography for 1557075.cif.

 Adding full bibliography for 1557075.cif.
;
_cod_database_code 1557075
_shelx_shelxl_version_number 2017/1
_shelx_space_group_comment
;
The symmetry employed for this shelxl refinement is uniquely defined
by the following loop, which should always be used as a source of
symmetry information in preference to the above space-group names.
They are only intended as comments.
;
_shelx_estimated_absorpt_t_max 0.909
_shelx_estimated_absorpt_t_min 0.877
_olex2_refinement_description
;
1. Fixed Uiso
 At 1.2 times of:
  All C(H) groups, All C(H,H) groups, All N(H) groups, All Ru(H) groups
2.a Secondary CH2 refined with riding coordinates:
 C15(H15A,H15B), C13(H13A,H13B), C16(H16A,H16B), C14(H14A,H14B), C3S(H3SA,
 H3SB), C4S(H4SA,H4SB), C10S(H10A,H10B), C1S(H1SA,H1SB), C2S(H2SA,H2SB),
 C8S(H8SA,H8SB), C12S(H12A,H12B), C9S(H9SA,H9SB), C11S(H11A,H11B), C7S(H7SA,
 H7SB), C5S(H5SA,H5SB), C6S(H6SA,H6SB)
2.b Aromatic/amide H refined with riding coordinates:
 C22(H22), C28(H28), C18(H18), C30(H30), C27(H27), C26(H26), C12(H12),
 C35(H35), C9(H9), C19(H19), C34(H34), C33(H33), C25(H25), C21(H21), C20(H20),
 C6(H6), C8(H8), C31(H31), C11(H11), C24(H24), C2(H2), C10(H10), C4(H4), C5(H5),
  C32(H32), C40(H40), C43(H43), C38(H38), C41(H41), C3(H3), C42(H42), C39(H39)
;
_olex2_submission_special_instructions 'No special instructions were received'

loop_
_space_group_symop_operation_xyz
'x, y, z'
'-x+1/2, y+1/2, -z+1/2'
'-x, -y, -z'
'x-1/2, -y-1/2, z-1/2'

loop_
_atom_site_label
_atom_site_type_symbol
_atom_site_fract_x
_atom_site_fract_y
_atom_site_fract_z
_atom_site_U_iso_or_equiv
_atom_site_adp_type
_atom_site_occupancy
_atom_site_site_symmetry_order
_atom_site_calc_flag
_atom_site_refinement_flags_posn
Ru1 Ru 0.42766(2) 0.48640(2) 0.34869(2) 0.01399(6) Uani 1 1 d .
H H 0.419(2) 0.486(3) 0.4219(18) 0.017 Uiso 1 1 d R
P2 P 0.44002(4) 0.65014(5) 0.36642(3) 0.01521(12) Uani 1 1 d .
P1 P 0.44748(4) 0.32265(5) 0.34820(3) 0.01599(13) Uani 1 1 d .
O1 O 0.57826(12) 0.50705(17) 0.24608(10) 0.0237(4) Uani 1 1 d .
O2 O 0.25763(12) 0.47503(16) 0.34407(10) 0.0228(4) Uani 1 1 d .
N1 N 0.54986(13) 0.48887(17) 0.37470(11) 0.0168(4) Uani 1 1 d .
H1 H 0.575(2) 0.494(3) 0.342(2) 0.020 Uiso 1 1 d R
O1S O 0.58725(16) 0.0256(2) 0.36716(13) 0.0374(6) Uani 1 1 d .
N2 N 0.44792(13) 0.49207(17) 0.24368(11) 0.0164(4) Uani 1 1 d .
C36 C 0.32322(15) 0.47969(19) 0.34222(12) 0.0161(4) Uani 1 1 d .
N3 N 0.65160(18) 0.6524(2) 0.17714(17) 0.0337(6) Uani 1 1 d .
H3A H 0.639(3) 0.605(4) 0.198(2) 0.040 Uiso 1 1 d R
O3 O 0.6297(2) 0.7377(3) 0.08400(16) 0.0531(8) Uani 1 1 d .
C17 C 0.42450(16) 0.7360(2) 0.30162(13) 0.0179(5) Uani 1 1 d .
C23 C 0.38824(16) 0.7050(2) 0.43112(12) 0.0178(5) Uani 1 1 d .
O3S O 0.2105(2) 0.4028(3) 0.55006(15) 0.0546(8) Uani 1 1 d .
C22 C 0.36725(18) 0.8053(2) 0.30266(14) 0.0234(6) Uani 1 1 d .
H22 H 0.337259 0.811235 0.339395 0.028 Uiso 1 1 calc R
C28 C 0.31733(17) 0.6682(2) 0.44639(14) 0.0208(5) Uani 1 1 d .
H28 H 0.298818 0.611581 0.425786 0.025 Uiso 1 1 calc R
C1 C 0.42270(18) 0.2501(2) 0.27756(14) 0.0206(5) Uani 1 1 d .
C18 C 0.46836(18) 0.7293(2) 0.24729(15) 0.0230(5) Uani 1 1 d .
H18 H 0.508305 0.683435 0.246111 0.028 Uiso 1 1 calc R
C30 C 0.32548(17) 0.5513(2) 0.19890(14) 0.0221(5) Uani 1 1 d .
H30 H 0.327783 0.602889 0.228649 0.027 Uiso 1 1 calc R
C27 C 0.27350(18) 0.7135(2) 0.49145(14) 0.0243(6) Uani 1 1 d .
H27 H 0.224817 0.688631 0.500906 0.029 Uiso 1 1 calc R
C7 C 0.41114(16) 0.2469(2) 0.41166(13) 0.0195(5) Uani 1 1 d .
C15 C 0.57252(16) 0.5699(2) 0.41673(14) 0.0203(5) Uani 1 1 d .
H15A H 0.628757 0.572751 0.421607 0.024 Uiso 1 1 calc R
H15B H 0.551688 0.560573 0.459708 0.024 Uiso 1 1 calc R
C26 C 0.30099(19) 0.7955(2) 0.52280(14) 0.0239(6) Uani 1 1 d .
H26 H 0.271063 0.826545 0.553644 0.029 Uiso 1 1 calc R
C12 C 0.35641(18) 0.2803(2) 0.45184(14) 0.0234(6) Uani 1 1 d .
H12 H 0.337830 0.344088 0.447365 0.028 Uiso 1 1 calc R
C35 C 0.51358(17) 0.4963(2) 0.21707(13) 0.0200(5) Uani 1 1 d .
H35 H 0.513409 0.490868 0.171707 0.024 Uiso 1 1 calc R
C13 C 0.55117(16) 0.3150(2) 0.35793(14) 0.0205(5) Uani 1 1 d .
H13A H 0.566069 0.252409 0.377062 0.025 Uiso 1 1 calc R
H13B H 0.574729 0.320616 0.315744 0.025 Uiso 1 1 calc R
C29 C 0.38390(16) 0.4836(2) 0.19923(12) 0.0181(5) Uani 1 1 d .
C9 C 0.4101(2) 0.0940(3) 0.46563(19) 0.0337(8) Uani 1 1 d .
H9 H 0.428893 0.030360 0.470560 0.040 Uiso 1 1 calc R
C19 C 0.4540(2) 0.7892(3) 0.19498(15) 0.0281(6) Uani 1 1 d .
H19 H 0.483645 0.783325 0.158022 0.034 Uiso 1 1 calc R
C34 C 0.37911(19) 0.4081(2) 0.15529(14) 0.0246(6) Uani 1 1 d .
H34 H 0.418310 0.361158 0.155161 0.030 Uiso 1 1 calc R
C16 C 0.54229(16) 0.6635(2) 0.38769(15) 0.0216(5) Uani 1 1 d .
H16A H 0.570551 0.679404 0.348925 0.026 Uiso 1 1 calc R
H16B H 0.549807 0.716413 0.418926 0.026 Uiso 1 1 calc R
C33 C 0.3175(2) 0.4010(2) 0.11171(15) 0.0292(7) Uani 1 1 d .
H33 H 0.314988 0.349443 0.081922 0.035 Uiso 1 1 calc R
C25 C 0.3717(2) 0.8316(2) 0.50900(14) 0.0249(6) Uani 1 1 d .
H25 H 0.390700 0.886922 0.530894 0.030 Uiso 1 1 calc R
C21 C 0.3535(2) 0.8658(3) 0.25038(16) 0.0311(7) Uani 1 1 d .
H21 H 0.314565 0.912997 0.251700 0.037 Uiso 1 1 calc R
C20 C 0.3967(2) 0.8573(3) 0.19651(15) 0.0305(7) Uani 1 1 d .
H20 H 0.387047 0.898045 0.160669 0.037 Uiso 1 1 calc R
C6 C 0.34574(19) 0.2377(2) 0.26152(15) 0.0245(6) Uani 1 1 d .
H6 H 0.308536 0.266942 0.287037 0.029 Uiso 1 1 calc R
C14 C 0.57813(16) 0.3966(2) 0.40172(14) 0.0208(5) Uani 1 1 d .
H14A H 0.558506 0.387256 0.445126 0.025 Uiso 1 1 calc R
H14B H 0.634493 0.397333 0.405263 0.025 Uiso 1 1 calc R
C8 C 0.43737(19) 0.1525(2) 0.41787(17) 0.0269(6) Uani 1 1 d .
H8 H 0.473824 0.128502 0.389436 0.032 Uiso 1 1 calc R
C31 C 0.26380(19) 0.5440(3) 0.15539(15) 0.0272(6) Uani 1 1 d .
H31 H 0.224180 0.590387 0.155517 0.033 Uiso 1 1 calc R
C11 C 0.3283(2) 0.2203(3) 0.49915(16) 0.0319(7) Uani 1 1 d .
H11 H 0.290340 0.243081 0.526620 0.038 Uiso 1 1 calc R
C24 C 0.41535(19) 0.7872(2) 0.46297(13) 0.0225(5) Uani 1 1 d .
H24 H 0.463667 0.812942 0.453232 0.027 Uiso 1 1 calc R
C2 C 0.4762(2) 0.2080(3) 0.23886(18) 0.0335(7) Uani 1 1 d .
H2 H 0.529037 0.216095 0.248861 0.040 Uiso 1 1 calc R
C10 C 0.3558(2) 0.1278(3) 0.50591(16) 0.0340(8) Uani 1 1 d .
H10 H 0.337197 0.087317 0.538462 0.041 Uiso 1 1 calc R
C37 C 0.6995(2) 0.7129(3) 0.21453(19) 0.0312(7) Uani 1 1 d .
C4 C 0.3763(2) 0.1412(3) 0.17074(17) 0.0350(8) Uani 1 1 d .
H4 H 0.360633 0.103616 0.134630 0.042 Uiso 1 1 calc R
C5 C 0.3226(2) 0.1829(3) 0.20845(16) 0.0298(7) Uani 1 1 d .
H5 H 0.269842 0.174333 0.198257 0.036 Uiso 1 1 calc R
C32 C 0.2602(2) 0.4685(3) 0.11169(15) 0.0300(7) Uani 1 1 d .
H32 H 0.218297 0.463633 0.081824 0.036 Uiso 1 1 calc R
C3S C 0.6441(2) 0.0281(3) 0.26781(18) 0.0371(8) Uani 1 1 d .
H3SA H 0.692083 0.007619 0.248445 0.045 Uiso 1 1 calc R
H3SB H 0.623663 0.084836 0.244363 0.045 Uiso 1 1 calc R
C40 C 0.7951(2) 0.8260(3) 0.2929(2) 0.0419(9) Uani 1 1 d .
H40 H 0.827757 0.864517 0.319556 0.050 Uiso 1 1 calc R
C43 C 0.6199(2) 0.6678(3) 0.1176(2) 0.0399(9) Uani 1 1 d .
H43 H 0.586992 0.619232 0.100619 0.048 Uiso 1 1 calc R
C38 C 0.7130(2) 0.6886(3) 0.2785(2) 0.0371(8) Uani 1 1 d .
H38 H 0.689421 0.633260 0.295465 0.044 Uiso 1 1 calc R
C41 C 0.7815(2) 0.8500(3) 0.2294(2) 0.0387(9) Uani 1 1 d .
H41 H 0.804991 0.905400 0.212531 0.046 Uiso 1 1 calc R
C3 C 0.4528(3) 0.1541(3) 0.1856(2) 0.0426(9) Uani 1 1 d .
H3 H 0.489785 0.126047 0.159295 0.051 Uiso 1 1 calc R
C42 C 0.7342(2) 0.7947(3) 0.1898(2) 0.0338(7) Uani 1 1 d .
H42 H 0.725339 0.812210 0.146230 0.041 Uiso 1 1 calc R
O2S O 0.5933(3) 0.4253(3) 0.07177(19) 0.0875(16) Uani 1 1 d .
C39 C 0.7603(3) 0.7444(3) 0.3177(2) 0.0429(9) Uani 1 1 d .
H39 H 0.769209 0.727219 0.361412 0.051 Uiso 1 1 calc R
C4S C 0.6564(2) 0.0494(3) 0.33753(19) 0.0375(8) Uani 1 1 d .
H4SA H 0.699002 0.010425 0.355908 0.045 Uiso 1 1 calc R
H4SB H 0.668630 0.118098 0.344085 0.045 Uiso 1 1 calc R
C10S C 0.1096(4) 0.5090(4) 0.5656(3) 0.0623(14) Uani 1 1 d .
H10A H 0.102937 0.579329 0.569416 0.075 Uiso 1 1 calc R
H10B H 0.069580 0.476287 0.589657 0.075 Uiso 1 1 calc R
C1S C 0.5513(3) -0.0481(4) 0.3304(2) 0.0605(15) Uani 1 1 d .
H1SA H 0.496125 -0.034527 0.324601 0.073 Uiso 1 1 calc R
H1SB H 0.557462 -0.110460 0.352719 0.073 Uiso 1 1 calc R
C2S C 0.5868(3) -0.0523(5) 0.2673(3) 0.0688(18) Uani 1 1 d .
H2SA H 0.548024 -0.043328 0.232210 0.083 Uiso 1 1 calc R
H2SB H 0.612276 -0.114942 0.261432 0.083 Uiso 1 1 calc R
C8S C 0.6323(4) 0.4411(6) 0.0167(3) 0.0734(18) Uani 1 1 d .
H8SA H 0.685385 0.417419 0.021633 0.088 Uiso 1 1 calc R
H8SB H 0.633299 0.510277 0.006038 0.088 Uiso 1 1 calc R
C12S C 0.1821(4) 0.4295(5) 0.4885(2) 0.0682(17) Uani 1 1 d .
H12A H 0.175333 0.371991 0.460974 0.082 Uiso 1 1 calc R
H12B H 0.218133 0.473564 0.468062 0.082 Uiso 1 1 calc R
C9S C 0.1880(4) 0.4786(4) 0.5893(3) 0.0708(18) Uani 1 1 d .
H9SA H 0.224123 0.532878 0.586618 0.085 Uiso 1 1 calc R
H9SB H 0.186829 0.457371 0.634505 0.085 Uiso 1 1 calc R
C11S C 0.1074(4) 0.4781(6) 0.4964(3) 0.079(2) Uani 1 1 d .
H11A H 0.064586 0.433313 0.487245 0.095 Uiso 1 1 calc R
H11B H 0.101932 0.534196 0.467468 0.095 Uiso 1 1 calc R
C7S C 0.5885(7) 0.3852(7) -0.0344(3) 0.121(4) Uani 1 1 d .
H7SA H 0.550336 0.426375 -0.057164 0.146 Uiso 1 1 calc R
H7SB H 0.623115 0.357695 -0.065912 0.146 Uiso 1 1 calc R
C5S C 0.5526(8) 0.3373(8) 0.0616(4) 0.161(6) Uani 1 1 d .
H5SA H 0.576628 0.286390 0.088576 0.194 Uiso 1 1 calc R
H5SB H 0.499493 0.345457 0.075084 0.194 Uiso 1 1 calc R
C6S C 0.5520(7) 0.3106(9) 0.0013(4) 0.151(5) Uani 1 1 d .
H6SA H 0.498899 0.301285 -0.015137 0.181 Uiso 1 1 calc R
H6SB H 0.579780 0.249258 -0.002945 0.181 Uiso 1 1 calc R

loop_
_atom_site_aniso_label
_atom_site_aniso_U_11
_atom_site_aniso_U_22
_atom_site_aniso_U_33
_atom_site_aniso_U_23
_atom_site_aniso_U_13
_atom_site_aniso_U_12
Ru1 0.01523(9) 0.01277(9) 0.01374(9) 0.00149(7) -0.00254(6) 0.00016(7)
P2 0.0164(3) 0.0131(3) 0.0159(3) -0.0001(2) -0.0029(2) -0.0007(2)
P1 0.0176(3) 0.0132(3) 0.0171(3) 0.0025(2) 0.0000(2) 0.0015(2)
O1 0.0198(9) 0.0290(12) 0.0224(9) 0.0037(8) 0.0014(8) -0.0019(8)
O2 0.0173(9) 0.0268(11) 0.0242(10) -0.0023(8) -0.0018(7) -0.0023(8)
N1 0.0168(10) 0.0160(10) 0.0174(9) 0.0030(8) 0.0001(8) 0.0007(8)
O1S 0.0371(14) 0.0447(16) 0.0310(12) -0.0092(11) 0.0086(10) -0.0106(12)
N2 0.0195(10) 0.0141(10) 0.0155(9) 0.0009(7) -0.0022(8) -0.0013(8)
C36 0.0190(11) 0.0134(11) 0.0157(10) 0.0001(9) -0.0018(8) -0.0012(9)
N3 0.0296(14) 0.0288(15) 0.0435(17) 0.0077(13) 0.0131(13) -0.0016(12)
O3 0.0529(19) 0.060(2) 0.0475(17) 0.0177(15) 0.0101(15) -0.0108(16)
C17 0.0209(12) 0.0134(11) 0.0191(11) 0.0002(9) -0.0023(9) -0.0012(9)
C23 0.0219(12) 0.0153(12) 0.0159(11) 0.0006(9) -0.0028(9) 0.0003(9)
O3S 0.064(2) 0.062(2) 0.0375(16) -0.0029(15) -0.0019(15) 0.0116(17)
C22 0.0254(14) 0.0264(15) 0.0183(12) 0.0029(10) -0.0007(10) 0.0050(11)
C28 0.0229(13) 0.0182(13) 0.0211(12) -0.0011(10) -0.0030(10) -0.0004(10)
C1 0.0294(14) 0.0116(11) 0.0210(12) 0.0005(9) 0.0027(10) 0.0027(10)
C18 0.0251(14) 0.0188(13) 0.0252(13) 0.0032(10) 0.0045(11) 0.0013(10)
C30 0.0247(13) 0.0222(14) 0.0190(12) 0.0003(10) -0.0040(10) -0.0007(11)
C27 0.0242(14) 0.0259(15) 0.0227(13) -0.0010(11) -0.0003(10) 0.0019(11)
C7 0.0222(12) 0.0161(12) 0.0196(11) 0.0041(9) -0.0057(9) -0.0037(10)
C15 0.0163(11) 0.0219(13) 0.0222(12) -0.0002(10) -0.0074(9) -0.0007(10)
C26 0.0315(15) 0.0224(14) 0.0178(12) 0.0001(10) -0.0002(10) 0.0052(11)
C12 0.0271(14) 0.0221(14) 0.0208(12) 0.0012(10) 0.0008(10) -0.0052(11)
C35 0.0246(13) 0.0176(13) 0.0176(11) 0.0016(9) 0.0000(9) -0.0003(10)
C13 0.0170(12) 0.0167(12) 0.0278(13) 0.0037(10) 0.0020(10) 0.0027(9)
C29 0.0213(12) 0.0185(12) 0.0144(10) 0.0040(9) -0.0027(9) -0.0041(10)
C9 0.0317(17) 0.0251(16) 0.0434(19) 0.0170(14) -0.0103(14) -0.0077(13)
C19 0.0320(16) 0.0293(16) 0.0233(13) 0.0040(12) 0.0051(12) -0.0004(13)
C34 0.0321(15) 0.0203(14) 0.0210(12) 0.0017(10) -0.0055(11) -0.0037(11)
C16 0.0190(12) 0.0188(13) 0.0265(13) -0.0002(10) -0.0045(10) -0.0023(10)
C33 0.0399(18) 0.0240(15) 0.0229(13) -0.0010(11) -0.0095(12) -0.0072(13)
C25 0.0396(17) 0.0187(13) 0.0164(11) -0.0014(10) 0.0000(11) -0.0035(12)
C21 0.0354(17) 0.0330(18) 0.0246(14) 0.0069(12) -0.0004(12) 0.0154(14)
C20 0.0390(18) 0.0298(17) 0.0224(13) 0.0083(12) -0.0019(12) 0.0061(14)
C6 0.0288(15) 0.0214(14) 0.0232(13) -0.0030(10) 0.0029(11) -0.0034(11)
C14 0.0196(12) 0.0188(13) 0.0236(12) 0.0061(10) -0.0049(10) 0.0022(10)
C8 0.0252(14) 0.0197(14) 0.0356(16) 0.0094(12) -0.0018(12) -0.0007(11)
C31 0.0275(15) 0.0312(16) 0.0223(13) 0.0018(12) -0.0064(11) -0.0011(12)
C11 0.0390(18) 0.0343(18) 0.0227(14) 0.0001(12) 0.0058(13) -0.0123(14)
C24 0.0320(15) 0.0191(13) 0.0164(11) -0.0002(10) -0.0009(10) -0.0047(11)
C2 0.0300(16) 0.0357(19) 0.0346(17) -0.0098(14) 0.0001(13) 0.0095(14)
C10 0.0398(19) 0.0350(18) 0.0266(15) 0.0133(13) -0.0066(13) -0.0181(15)
C37 0.0261(15) 0.0251(16) 0.0437(19) 0.0031(14) 0.0163(14) 0.0029(12)
C4 0.050(2) 0.0256(17) 0.0296(16) -0.0099(13) -0.0006(15) -0.0022(15)
C5 0.0358(17) 0.0271(16) 0.0265(14) -0.0033(12) -0.0006(12) -0.0102(13)
C32 0.0305(16) 0.0353(18) 0.0232(13) 0.0041(12) -0.0105(12) -0.0072(13)
C3S 0.0392(19) 0.041(2) 0.0312(17) -0.0013(15) 0.0074(14) 0.0045(16)
C40 0.0355(19) 0.037(2) 0.054(2) -0.0069(18) 0.0105(17) -0.0009(16)
C43 0.0336(18) 0.044(2) 0.043(2) 0.0048(17) 0.0145(16) -0.0020(16)
C38 0.0352(18) 0.0321(19) 0.045(2) 0.0062(15) 0.0138(16) 0.0030(15)
C41 0.0336(18) 0.0293(18) 0.055(2) 0.0005(16) 0.0221(17) -0.0016(14)
C3 0.046(2) 0.043(2) 0.0388(19) -0.0183(17) 0.0036(16) 0.0145(18)
C42 0.0311(17) 0.0270(17) 0.0444(19) 0.0047(14) 0.0171(15) 0.0014(13)
O2S 0.143(5) 0.078(3) 0.044(2) -0.008(2) 0.036(2) -0.027(3)
C39 0.044(2) 0.045(2) 0.041(2) 0.0037(17) 0.0096(17) 0.0016(18)
C4S 0.0345(18) 0.039(2) 0.0391(19) -0.0108(16) 0.0078(15) -0.0110(16)
C10S 0.065(3) 0.065(3) 0.059(3) -0.003(3) 0.021(3) 0.002(3)
C1S 0.076(4) 0.061(3) 0.045(2) -0.009(2) 0.006(2) -0.044(3)
C2S 0.058(3) 0.080(4) 0.070(3) -0.051(3) 0.026(3) -0.031(3)
C8S 0.071(4) 0.093(5) 0.058(3) -0.010(3) 0.027(3) -0.010(3)
C12S 0.072(4) 0.101(5) 0.033(2) 0.008(3) 0.010(2) 0.017(3)
C9S 0.108(5) 0.058(3) 0.045(3) -0.012(2) -0.016(3) 0.026(3)
C11S 0.081(4) 0.104(5) 0.052(3) -0.004(3) -0.011(3) 0.031(4)
C7S 0.206(10) 0.123(7) 0.036(3) -0.005(4) 0.014(4) -0.079(7)
C5S 0.271(14) 0.130(8) 0.090(6) -0.047(6) 0.110(8) -0.119(9)
C6S 0.215(12) 0.152(9) 0.082(6) 0.033(6) -0.055(7) -0.113(9)

loop_
_atom_type_symbol
_atom_type_description
_atom_type_scat_dispersion_real
_atom_type_scat_dispersion_imag
_atom_type_scat_source
C C 0.0033 0.0016 'International Tables Vol C Tables 4.2.6.8 and 6.1.1.4'
H H 0.0000 0.0000 'International Tables Vol C Tables 4.2.6.8 and 6.1.1.4'
N N 0.0061 0.0033 'International Tables Vol C Tables 4.2.6.8 and 6.1.1.4'
O O 0.0106 0.0060 'International Tables Vol C Tables 4.2.6.8 and 6.1.1.4'
P P 0.1023 0.0942 'International Tables Vol C Tables 4.2.6.8 and 6.1.1.4'
Ru Ru -1.2594 0.8363 'International Tables Vol C Tables 4.2.6.8 and 6.1.1.4'

loop_
_geom_angle_atom_site_label_1
_geom_angle_atom_site_label_2
_geom_angle_atom_site_label_3
_geom_angle
P2 Ru1 H 82.0(13)
P1 Ru1 H 91.0(13)
P1 Ru1 P2 163.64(3)
N1 Ru1 H 83.5(14)
N1 Ru1 P2 81.96(7)
N1 Ru1 P1 82.55(7)
N1 Ru1 N2 93.02(9)
N2 Ru1 H 176.1(14)
N2 Ru1 P2 95.99(6)
N2 Ru1 P1 90.07(6)
C36 Ru1 H 86.4(14)
C36 Ru1 P2 98.57(9)
C36 Ru1 P1 95.72(9)
C36 Ru1 N1 169.70(10)
C36 Ru1 N2 97.14(10)
C17 P2 Ru1 121.17(9)
C17 P2 C23 102.13(13)
C17 P2 C16 103.34(13)
C23 P2 Ru1 118.93(9)
C23 P2 C16 106.69(13)
C16 P2 Ru1 102.84(10)
C1 P1 Ru1 121.28(9)
C1 P1 C13 105.29(14)
C7 P1 Ru1 120.72(10)
C7 P1 C1 100.75(13)
C7 P1 C13 105.00(13)
C13 P1 Ru1 101.96(10)
Ru1 N1 H1 111(3)
C15 N1 Ru1 113.52(17)
C15 N1 H1 106(3)
C15 N1 C14 111.0(2)
C14 N1 Ru1 113.05(17)
C14 N1 H1 101(3)
C1S O1S C4S 107.7(3)
C35 N2 Ru1 126.64(19)
C35 N2 C29 114.4(2)
C29 N2 Ru1 118.81(17)
O2 C36 Ru1 173.9(2)
C37 N3 H3A 110(3)
C43 N3 H3A 120(3)
C43 N3 C37 128.9(3)
C22 C17 P2 122.1(2)
C22 C17 C18 118.6(3)
C18 C17 P2 119.2(2)
C28 C23 P2 119.3(2)
C28 C23 C24 118.9(3)
C24 C23 P2 121.7(2)
C9S O3S C12S 103.6(4)
C17 C22 H22 119.6
C21 C22 C17 120.7(3)
C21 C22 H22 119.6
C23 C28 H28 119.7
C27 C28 C23 120.6(3)
C27 C28 H28 119.7
C6 C1 P1 117.6(2)
C6 C1 C2 118.6(3)
C2 C1 P1 123.8(3)
C17 C18 H18 119.7
C19 C18 C17 120.5(3)
C19 C18 H18 119.7
C29 C30 H30 119.7
C31 C30 H30 119.7
C31 C30 C29 120.6(3)
C28 C27 H27 120.0
C28 C27 C26 120.0(3)
C26 C27 H27 120.0
C12 C7 P1 121.1(2)
C12 C7 C8 119.7(3)
C8 C7 P1 119.2(2)
N1 C15 H15A 109.7
N1 C15 H15B 109.7
N1 C15 C16 109.6(2)
H15A C15 H15B 108.2
C16 C15 H15A 109.7
C16 C15 H15B 109.7
C27 C26 H26 120.0
C25 C26 C27 120.0(3)
C25 C26 H26 120.0
C7 C12 H12 120.0
C7 C12 C11 120.0(3)
C11 C12 H12 120.0
O1 C35 N2 126.2(3)
O1 C35 H35 116.9
N2 C35 H35 116.9
P1 C13 H13A 110.1
P1 C13 H13B 110.1
H13A C13 H13B 108.4
C14 C13 P1 108.0(2)
C14 C13 H13A 110.1
C14 C13 H13B 110.1
C30 C29 N2 120.4(3)
C30 C29 C34 118.7(3)
C34 C29 N2 120.9(3)
C8 C9 H9 119.9
C10 C9 H9 119.9
C10 C9 C8 120.2(3)
C18 C19 H19 119.9
C20 C19 C18 120.3(3)
C20 C19 H19 119.9
C29 C34 H34 119.7
C33 C34 C29 120.7(3)
C33 C34 H34 119.7
P2 C16 H16A 109.8
P2 C16 H16B 109.8
C15 C16 P2 109.3(2)
C15 C16 H16A 109.8
C15 C16 H16B 109.8
H16A C16 H16B 108.3
C34 C33 H33 120.0
C32 C33 C34 120.1(3)
C32 C33 H33 120.0
C26 C25 H25 119.9
C26 C25 C24 120.2(3)
C24 C25 H25 119.9
C22 C21 H21 120.0
C20 C21 C22 120.0(3)
C20 C21 H21 120.0
C19 C20 C21 119.9(3)
C19 C20 H20 120.1
C21 C20 H20 120.1
C1 C6 H6 119.6
C1 C6 C5 120.8(3)
C5 C6 H6 119.6
N1 C14 C13 109.1(2)
N1 C14 H14A 109.9
N1 C14 H14B 109.9
C13 C14 H14A 109.9
C13 C14 H14B 109.9
H14A C14 H14B 108.3
C7 C8 H8 120.0
C9 C8 C7 119.9(3)
C9 C8 H8 120.0
C30 C31 H31 120.1
C30 C31 C32 119.9(3)
C32 C31 H31 120.1
C12 C11 H11 120.0
C10 C11 C12 119.9(3)
C10 C11 H11 120.0
C23 C24 H24 119.9
C25 C24 C23 120.3(3)
C25 C24 H24 119.9
C1 C2 H2 119.8
C3 C2 C1 120.4(3)
C3 C2 H2 119.8
C9 C10 C11 120.2(3)
C9 C10 H10 119.9
C11 C10 H10 119.9
C38 C37 N3 117.6(3)
C38 C37 C42 119.4(4)
C42 C37 N3 122.9(4)
C5 C4 H4 120.1
C5 C4 C3 119.8(3)
C3 C4 H4 120.1
C6 C5 H5 120.0
C4 C5 C6 119.9(3)
C4 C5 H5 120.0
C33 C32 C31 120.0(3)
C33 C32 H32 120.0
C31 C32 H32 120.0
H3SA C3S H3SB 109.1
C4S C3S H3SA 111.1
C4S C3S H3SB 111.1
C4S C3S C2S 103.1(4)
C2S C3S H3SA 111.1
C2S C3S H3SB 111.1
C41 C40 H40 120.3
C41 C40 C39 119.3(4)
C39 C40 H40 120.3
N3 C43 H43 116.9
O3 C43 N3 126.3(4)
O3 C43 H43 116.9
C37 C38 H38 119.7
C39 C38 C37 120.6(4)
C39 C38 H38 119.7
C40 C41 H41 119.4
C40 C41 C42 121.2(4)
C42 C41 H41 119.4
C2 C3 H3 119.8
C4 C3 C2 120.5(3)
C4 C3 H3 119.8
C37 C42 H42 120.2
C41 C42 C37 119.5(4)
C41 C42 H42 120.2
C8S O2S C5S 105.9(5)
C40 C39 H39 120.1
C38 C39 C40 119.9(4)
C38 C39 H39 120.1
O1S C4S C3S 106.4(3)
O1S C4S H4SA 110.4
O1S C4S H4SB 110.4
C3S C4S H4SA 110.4
C3S C4S H4SB 110.4
H4SA C4S H4SB 108.6
H10A C10S H10B 109.1
C9S C10S H10A 111.2
C9S C10S H10B 111.2
C9S C10S C11S 103.0(5)
C11S C10S H10A 111.2
C11S C10S H10B 111.2
O1S C1S H1SA 110.0
O1S C1S H1SB 110.0
O1S C1S C2S 108.5(4)
H1SA C1S H1SB 108.4
C2S C1S H1SA 110.0
C2S C1S H1SB 110.0
C3S C2S H2SA 110.6
C3S C2S H2SB 110.6
C1S C2S C3S 105.5(4)
C1S C2S H2SA 110.6
C1S C2S H2SB 110.6
H2SA C2S H2SB 108.8
O2S C8S H8SA 110.8
O2S C8S H8SB 110.8
O2S C8S C7S 104.5(6)
H8SA C8S H8SB 108.9
C7S C8S H8SA 110.8
C7S C8S H8SB 110.8
O3S C12S H12A 110.2
O3S C12S H12B 110.2
O3S C12S C11S 107.6(4)
H12A C12S H12B 108.5
C11S C12S H12A 110.2
C11S C12S H12B 110.2
O3S C9S C10S 107.1(5)
O3S C9S H9SA 110.3
O3S C9S H9SB 110.3
C10S C9S H9SA 110.3
C10S C9S H9SB 110.3
H9SA C9S H9SB 108.6
C10S C11S H11A 110.9
C10S C11S H11B 110.9
C12S C11S C10S 104.2(5)
C12S C11S H11A 110.9
C12S C11S H11B 110.9
H11A C11S H11B 108.9
C8S C7S H7SA 111.1
C8S C7S H7SB 111.1
H7SA C7S H7SB 109.1
C6S C7S C8S 103.4(6)
C6S C7S H7SA 111.1
C6S C7S H7SB 111.1
O2S C5S H5SA 109.3
O2S C5S H5SB 109.3
H5SA C5S H5SB 107.9
C6S C5S O2S 111.8(7)
C6S C5S H5SA 109.3
C6S C5S H5SB 109.3
C7S C6S H6SA 110.2
C7S C6S H6SB 110.2
C5S C6S C7S 107.7(8)
C5S C6S H6SA 110.2
C5S C6S H6SB 110.2
H6SA C6S H6SB 108.5

loop_
_geom_bond_atom_site_label_1
_geom_bond_atom_site_label_2
_geom_bond_distance
Ru1 H 1.54(4)
Ru1 P2 2.3203(7)
Ru1 P1 2.3081(7)
Ru1 N1 2.194(2)
Ru1 N2 2.235(2)
Ru1 C36 1.837(3)
P2 C17 1.819(3)
P2 C23 1.824(3)
P2 C16 1.844(3)
P1 C1 1.828(3)
P1 C7 1.827(3)
P1 C13 1.828(3)
O1 C35 1.276(4)
O2 C36 1.156(3)
N1 H1 0.83(4)
N1 C15 1.476(4)
N1 C14 1.482(4)
O1S C4S 1.422(4)
O1S C1S 1.417(5)
N2 C35 1.300(4)
N2 C29 1.436(3)
N3 H3A 0.83(5)
N3 C37 1.407(5)
N3 C43 1.360(5)
O3 C43 1.216(5)
C17 C22 1.394(4)
C17 C18 1.397(4)
C23 C28 1.394(4)
C23 C24 1.400(4)
O3S C12S 1.412(6)
O3S C9S 1.403(6)
C22 H22 0.9500
C22 C21 1.394(4)
C28 H28 0.9500
C28 C27 1.389(4)
C1 C6 1.391(4)
C1 C2 1.391(4)
C18 H18 0.9500
C18 C19 1.390(4)
C30 H30 0.9500
C30 C29 1.393(4)
C30 C31 1.392(4)
C27 H27 0.9500
C27 C26 1.395(4)
C7 C12 1.380(4)
C7 C8 1.398(4)
C15 H15A 0.9900
C15 H15B 0.9900
C15 C16 1.525(4)
C26 H26 0.9500
C26 C25 1.380(5)
C12 H12 0.9500
C12 C11 1.398(4)
C35 H35 0.9500
C13 H13A 0.9900
C13 H13B 0.9900
C13 C14 1.524(4)
C29 C34 1.396(4)
C9 H9 0.9500
C9 C8 1.387(5)
C9 C10 1.377(6)
C19 H19 0.9500
C19 C20 1.384(5)
C34 H34 0.9500
C34 C33 1.391(4)
C16 H16A 0.9900
C16 H16B 0.9900
C33 H33 0.9500
C33 C32 1.378(5)
C25 H25 0.9500
C25 C24 1.396(4)
C21 H21 0.9500
C21 C20 1.385(5)
C20 H20 0.9500
C6 H6 0.9500
C6 C5 1.394(4)
C14 H14A 0.9900
C14 H14B 0.9900
C8 H8 0.9500
C31 H31 0.9500
C31 C32 1.392(5)
C11 H11 0.9500
C11 C10 1.382(6)
C24 H24 0.9500
C2 H2 0.9500
C2 C3 1.391(5)
C10 H10 0.9500
C37 C38 1.390(6)
C37 C42 1.400(5)
C4 H4 0.9500
C4 C5 1.379(5)
C4 C3 1.380(6)
C5 H5 0.9500
C32 H32 0.9500
C3S H3SA 0.9900
C3S H3SB 0.9900
C3S C4S 1.493(5)
C3S C2S 1.506(6)
C40 H40 0.9500
C40 C41 1.380(6)
C40 C39 1.399(6)
C43 H43 0.9500
C38 H38 0.9500
C38 C39 1.384(6)
C41 H41 0.9500
C41 C42 1.383(6)
C3 H3 0.9500
C42 H42 0.9500
O2S C8S 1.378(6)
O2S C5S 1.431(9)
C39 H39 0.9500
C4S H4SA 0.9900
C4S H4SB 0.9900
C10S H10A 0.9900
C10S H10B 0.9900
C10S C9S 1.506(9)
C10S C11S 1.508(8)
C1S H1SA 0.9900
C1S H1SB 0.9900
C1S C2S 1.479(7)
C2S H2SA 0.9900
C2S H2SB 0.9900
C8S H8SA 0.9900
C8S H8SB 0.9900
C8S C7S 1.509(9)
C12S H12A 0.9900
C12S H12B 0.9900
C12S C11S 1.491(9)
C9S H9SA 0.9900
C9S H9SB 0.9900
C11S H11A 0.9900
C11S H11B 0.9900
C7S H7SA 0.9900
C7S H7SB 0.9900
C7S C6S 1.444(11)
C5S H5SA 0.9900
C5S H5SB 0.9900
C5S C6S 1.313(11)
C6S H6SA 0.9900
C6S H6SB 0.9900
